data_9009286
loop_
_publ_author_name
'Pertlik, F.'
'Gieren, A.'

_publ_section_title
;
 Verfeinerung der kristallstruktur von mackayite Fe(OH)[Te2O5]
;
_journal_name_full 'Neues Jahrbuch fur Mineralogie, Monatshefte'
_journal_page_first 145
_journal_page_last 154
_journal_volume 1977
_journal_year 1977
_chemical_compound_source Synthetic
_chemical_formula_sum 'Fe H O6 Te2'
_chemical_name_mineral Mackayite
_space_group_IT_number 142
_symmetry_space_group_name_Hall '-I 4bd 2c'
_symmetry_space_group_name_H-M 'I 41/a c d :2'
_cell_angle_alpha 90
_cell_angle_beta 90
_cell_angle_gamma 90
_cell_formula_units_Z 16
_cell_length_a 11.80
_cell_length_b 11.80
_cell_length_c 15.10
_cell_volume 2102.524
_database_code_amcsd 0014758
_exptl_crystal_density_diffrn 5.156
_cod_original_sg_symbol_H-M 'I 41/a c d'
_cod_original_formula_sum 'Fe Te2 O6 H'
_cod_database_code 9009286

loop_
_space_group_symop_operation_xyz
x,y,z
1/2+x,1/2+y,1/2+z
1/4-y,3/4-x,3/4+z
3/4-y,1/4-x,1/4+z
1/4+y,3/4+x,3/4-z
3/4+y,1/4+x,1/4-z
1/4+y,3/4-x,1/4-z
3/4+y,1/4-x,3/4-z
1/4-y,3/4+x,1/4+z
3/4-y,1/4+x,3/4+z
1/2+x,-y,z
+x,1/2-y,1/2+z
1/2-x,y,-z
-x,1/2+y,1/2-z
1/2+x,y,1/2-z
+x,1/2+y,-z
1/2-x,-y,1/2+z
-x,1/2-y,+z
1/4+y,1/4+x,1/4+z
3/4+y,3/4+x,3/4+z
1/4-y,1/4-x,1/4-z
3/4-y,3/4-x,3/4-z
1/4-y,1/4+x,3/4-z
3/4-y,3/4+x,1/4-z
1/4+y,1/4-x,3/4+z
3/4+y,3/4-x,1/4+z
-x,y,1/2+z
1/2-x,1/2+y,+z
x,-y,1/2-z
1/2+x,1/2-y,-z
-x,-y,-z
1/2-x,1/2-y,1/2-z

loop_
_atom_site_aniso_label
_atom_site_aniso_U_11
_atom_site_aniso_U_22
_atom_site_aniso_U_33
_atom_site_aniso_U_12
_atom_site_aniso_U_13
_atom_site_aniso_U_23
Fe 0.00836 0.00861 0.01760 -0.00089 0.00000 0.00000
Te 0.01342 0.01507 0.02824 -0.00025 -0.00013 0.00051
O1 0.01495 0.01495 0.02609 0.00380 0.00418 -0.00418
O2 0.01558 0.00976 0.02622 0.00190 0.01090 0.00177
O3 0.01242 0.00570 0.04166 0.00076 -0.00025 0.00190
O-H 0.01368 0.01368 0.01317 -0.00355 0.00126 -0.00126

loop_
_atom_site_label
_atom_site_fract_x
_atom_site_fract_y
_atom_site_fract_z
_atom_site_type_symbol
_atom_site_attached_hydrogens
Fe 0.00000 0.25000 0.23036 Fe 0
Te 0.29844 0.34749 0.11144 Te 0
O1 0.26084 0.51084 0.12500 O 0
O2 0.38237 0.37791 0.00531 O 0
O3 0.38768 0.17442 0.06165 O 0
O-H 0.42941 0.67941 0.12500 O 1

loop_
_cod_changelog_entry_id
_cod_changelog_entry_author
_cod_changelog_entry_date
_cod_changelog_entry_text
1
;cod-tools version 3.8.0
Id: cif_guess_AMCSD_atom_types 9574 2023-05-10 09:00:05Z saulius
;
2023-05-10T18:51:33+03:00
;Derived atom types and hydrogen counts
from atom names that follow the AMCSD naming convention
(Wat == water, O-H == hydroxyl).
;
2
;cod-tools version 3.10.1
Id: cif_fix_AMCSD_aniso_labels 10200 2024-08-01 14:09:44Z saulius
;
2024-08-02T12:21:15+03:00
;Changed the following '_atom_site_aniso_label' values:
'OH' -> 'O-H'
;

loop_
_cod_related_entry_id
_cod_related_entry_database
_cod_related_entry_code
1 AMCSD 0014758
